data_1549999
loop_
_publ_author_name
'Su, Zhong-Min'
'Xie, Shuai-Lei'
'Liu, Jiang'
'Dong, Long-Zhang'
'Li, Shun-Li'
'Lan, Ya-Qian'

_publ_section_title
;
 Hetero-metallic Active Sites Coupled with Strong Reductive
 Polyoxometalate for Selectively Photocatalytic CO2-to-CH4 Conversion in
 Water
;
_journal_name_full 'Chemical Science'
_journal_paper_doi 10.1039/C8SC03471K
_journal_year 2018
_chemical_formula_moiety '0.5(K32 Mn80 Mo192 Na16 O1088 P136), 16(O)'
_chemical_formula_sum 'K16 Mn40 Mo96 Na8 O560 P68'
_chemical_formula_weight 23283.32
_space_group_crystal_system tetragonal
_space_group_IT_number 142
_space_group_name_Hall '-I 4bd 2c'
_space_group_name_H-M_alt 'I 41/a c d'
_symmetry_space_group_name_Hall '-I 4bd 2c'
_symmetry_space_group_name_H-M 'I 41/a c d :2'
_atom_sites_solution_primary iterative
_audit_creation_date 2018-07-15
_audit_creation_method
;
Olex2 1.2
(compiled 2017.08.10 svn.r3458 for OlexSys, GUI svn.r5486)
;
_audit_update_record
;
2018-07-16 deposited with the CCDC.
2018-10-01 downloaded from the CCDC.
;
_cell_angle_alpha 90
_cell_angle_beta 90
_cell_angle_gamma 90
_cell_formula_units_Z 2
_cell_length_a 27.4698(12)
_cell_length_b 27.4698(12)
_cell_length_c 39.881(3)
_cell_measurement_reflns_used 9756
_cell_measurement_temperature 300(2)
_cell_measurement_theta_max 25.659
_cell_measurement_theta_min 2.257
_cell_volume 30094(3)
_computing_cell_refinement 'SAINT v8.37A (Bruker, 2015)'
_computing_data_reduction 'SAINT v8.37A (Bruker, 2015)'
_computing_molecular_graphics 'Olex2 (Dolomanov et al., 2009)'
_computing_publication_material 'Olex2 (Dolomanov et al., 2009)'
_computing_structure_refinement 'ShelXL (Sheldrick, 2015)'
_computing_structure_solution 'olex2.solve (Bourhis et al., 2015)'
_diffrn_ambient_temperature 300.27
_diffrn_measured_fraction_theta_full 0.999
_diffrn_measured_fraction_theta_max 0.997
_diffrn_measurement_device_type CMOS-PHOTON100
_diffrn_measurement_method 'phi and omega scans'
_diffrn_radiation_monochromator graphite
_diffrn_radiation_type MoK\a
_diffrn_radiation_wavelength 0.71073
_diffrn_reflns_av_R_equivalents 0.0619
_diffrn_reflns_av_unetI/netI 0.0297
_diffrn_reflns_Laue_measured_fraction_full 0.999
_diffrn_reflns_Laue_measured_fraction_max 0.997
_diffrn_reflns_limit_h_max 33
_diffrn_reflns_limit_h_min -33
_diffrn_reflns_limit_k_max 33
_diffrn_reflns_limit_k_min -32
_diffrn_reflns_limit_l_max 48
_diffrn_reflns_limit_l_min -48
_diffrn_reflns_number 91557
_diffrn_reflns_point_group_measured_fraction_full 0.999
_diffrn_reflns_point_group_measured_fraction_max 0.997
_diffrn_reflns_theta_full 25.242
_diffrn_reflns_theta_max 25.703
_diffrn_reflns_theta_min 2.928
_exptl_absorpt_coefficient_mu 3.141
_exptl_absorpt_correction_T_max 0.763
_exptl_absorpt_correction_T_min 0.562
_exptl_absorpt_correction_type multi-scan
_exptl_absorpt_process_details 'SADABS-2014/5 (Bruker,2014/5) was used for absorption correction.'
_exptl_crystal_colour 'clear reddish red'
_exptl_crystal_colour_lustre clear
_exptl_crystal_colour_modifier reddish
_exptl_crystal_colour_primary red
_exptl_crystal_density_diffrn 2.570
_exptl_crystal_description plate
_exptl_crystal_F_000 21848
_exptl_crystal_size_max 0.1
_exptl_crystal_size_mid 0.1
_exptl_crystal_size_min 0.1
_refine_diff_density_max 1.247
_refine_diff_density_min -1.140
_refine_diff_density_rms 0.205
_refine_ls_extinction_method none
_refine_ls_goodness_of_fit_ref 1.089
_refine_ls_hydrogen_treatment undef
_refine_ls_matrix_type full
_refine_ls_number_parameters 445
_refine_ls_number_reflns 7150
_refine_ls_number_restraints 0
_refine_ls_restrained_S_all 1.089
_refine_ls_R_factor_all 0.0747
_refine_ls_R_factor_gt 0.0479
_refine_ls_shift/su_max 0.002
_refine_ls_shift/su_mean 0.000
_refine_ls_structure_factor_coef Fsqd
_refine_ls_weighting_details 'w=1/[\s^2^(Fo^2^)+(0.0506P)^2^+1071.1046P] where P=(Fo^2^+2Fc^2^)/3'
_refine_ls_weighting_scheme calc
_refine_ls_wR_factor_gt 0.1149
_refine_ls_wR_factor_ref 0.1360
_reflns_Friedel_coverage 0.000
_reflns_number_gt 5413
_reflns_number_total 7150
_reflns_threshold_expression 'I > 2\s(I)'
_cod_data_source_file c8sc03471k2.cif
_cod_data_source_block NENU_605
_cod_original_cell_volume 30093(4)
_cod_database_code 1549999
_shelx_shelxl_version_number 2014/7
_shelx_space_group_comment
;
The symmetry employed for this shelxl refinement is uniquely defined
by the following loop, which should always be used as a source of
symmetry information in preference to the above space-group names.
They are only intended as comments.
;
_olex2_refinement_description
;
;
_olex2_submission_special_instructions 'No special instructions were received'

loop_
_space_group_symop_operation_xyz
'x, y, z'
'-x+1/2, -y, z+1/2'
'-y+1/4, x+3/4, z+1/4'
'y+1/4, -x+1/4, z+3/4'
'-x+1/2, y, -z'
'x, -y, -z+1/2'
'y+1/4, x+3/4, -z+3/4'
'-y+1/4, -x+1/4, -z+1/4'
'x+1/2, y+1/2, z+1/2'
'-x+1, -y+1/2, z+1'
'-y+3/4, x+5/4, z+3/4'
'y+3/4, -x+3/4, z+5/4'
'-x+1, y+1/2, -z+1/2'
'x+1/2, -y+1/2, -z+1'
'y+3/4, x+5/4, -z+5/4'
'-y+3/4, -x+3/4, -z+3/4'
'-x, -y, -z'
'x-1/2, y, -z-1/2'
'y-1/4, -x-3/4, -z-1/4'
'-y-1/4, x-1/4, -z-3/4'
'x-1/2, -y, z'
'-x, y, z-1/2'
'-y-1/4, -x-3/4, z-3/4'
'y-1/4, x-1/4, z-1/4'
'-x+1/2, -y+1/2, -z+1/2'
'x, y+1/2, -z'
'y+1/4, -x-1/4, -z+1/4'
'-y+1/4, x+1/4, -z-1/4'
'x, -y+1/2, z+1/2'
'-x+1/2, y+1/2, z'
'-y+1/4, -x-1/4, z-1/4'
'y+1/4, x+1/4, z+1/4'

loop_
_atom_site_label
_atom_site_type_symbol
_atom_site_fract_x
_atom_site_fract_y
_atom_site_fract_z
_atom_site_U_iso_or_equiv
_atom_site_adp_type
_atom_site_occupancy
_atom_site_site_symmetry_order
_atom_site_calc_flag
_atom_site_refinement_flags_posn
_atom_site_refinement_flags_adp
_atom_site_refinement_flags_occupancy
Mo1 Mo 0.68033(3) 0.59776(3) 0.46771(2) 0.01987(17) Uani 1 1 d . . .
Mo2 Mo 0.71817(3) 0.64482(3) 0.41769(2) 0.02012(17) Uani 1 1 d . . .
Mo3 Mo 0.72027(3) 0.77159(3) 0.41738(2) 0.02185(18) Uani 1 1 d . . .
Mo4 Mo 0.68170(3) 0.81952(3) 0.46717(2) 0.02123(18) Uani 1 1 d . . .
Mo5 Mo 0.62645(3) 0.75725(3) 0.53378(2) 0.02163(18) Uani 1 1 d . . .
Mo6 Mo 0.62539(3) 0.66305(3) 0.53313(2) 0.02161(18) Uani 1 1 d . . .
Mn3 Mn 0.7500 0.70850(6) 0.5000 0.0206(4) Uani 1 2 d S T P
Mn1 Mn 0.52186(5) 0.65967(6) 0.43212(4) 0.0342(4) Uani 1 1 d . . .
Mn2 Mn 0.53859(6) 0.95873(5) 0.48243(4) 0.0381(4) Uani 1 1 d . . .
K0AA K 0.58307(8) 0.81833(10) 0.41253(6) 0.0443(6) Uani 1 1 d . . .
P1 P 0.62577(7) 0.70969(7) 0.45439(6) 0.0184(4) Uani 1 1 d . . .
P2 P 0.56658(8) 0.57758(8) 0.49035(6) 0.0247(5) Uani 1 1 d . . .
P3 P 0.68696(9) 0.70812(8) 0.34902(6) 0.0258(5) Uani 1 1 d . . .
P4 P 0.56802(9) 0.84358(8) 0.49101(6) 0.0259(5) Uani 1 1 d . . .
P5 P 0.5000 0.7500 0.3750 0.0380(12) Uani 1 4 d S T P
Na1 Na 0.5000 0.7500 0.4953(2) 0.0631(19) Uani 1 2 d S T P
O1 O 0.6310(2) 0.6638(2) 0.47688(16) 0.0229(13) Uani 1 1 d . . .
O2 O 0.6681(2) 0.70910(19) 0.42889(15) 0.0212(12) Uani 1 1 d . . .
O3 O 0.6333(2) 0.7550(2) 0.47696(15) 0.0223(13) Uani 1 1 d . . .
O4 O 0.5766(2) 0.7127(2) 0.43808(17) 0.0303(15) Uani 1 1 d . . .
O5 O 0.7299(2) 0.6493(2) 0.46629(14) 0.0202(12) Uani 1 1 d . . .
O6 O 0.6797(2) 0.7094(2) 0.52944(15) 0.0215(12) Uani 1 1 d . . .
O7 O 0.7315(2) 0.7672(2) 0.46610(14) 0.0215(12) Uani 1 1 d . . .
O8 O 0.7610(2) 0.7080(2) 0.41406(15) 0.0242(13) Uani 1 1 d . . .
O9 O 0.6775(2) 0.6101(2) 0.51938(15) 0.0215(12) Uani 1 1 d . . .
O10 O 0.6789(2) 0.8103(2) 0.51958(16) 0.0263(14) Uani 1 1 d . . .
O11 O 0.6992(2) 0.7545(2) 0.36953(16) 0.0300(14) Uani 1 1 d . . .
O12 O 0.6959(2) 0.6624(2) 0.37006(16) 0.0291(14) Uani 1 1 d . . .
O13 O 0.6590(2) 0.6067(2) 0.42197(15) 0.0238(13) Uani 1 1 d . . .
O14 O 0.6169(2) 0.5596(2) 0.47749(17) 0.0281(14) Uani 1 1 d . . .
O15 O 0.5743(2) 0.6113(2) 0.52033(16) 0.0270(14) Uani 1 1 d . . .
O16 O 0.5742(2) 0.7108(2) 0.52606(15) 0.0260(13) Uani 1 1 d . . .
O17 O 0.5765(2) 0.8099(2) 0.52112(16) 0.0283(14) Uani 1 1 d . . .
O18 O 0.6163(2) 0.8532(2) 0.47245(17) 0.0357(16) Uani 1 1 d . . .
O19 O 0.6612(2) 0.8104(2) 0.42109(15) 0.0243(13) Uani 1 1 d . . .
O019 O 0.5724(3) 0.6296(3) 0.3918(2) 0.0453(19) Uani 1 1 d . . .
O20 O 0.7640(2) 0.8110(2) 0.40615(17) 0.0331(15) Uani 1 1 d . . .
O21 O 0.7608(2) 0.6049(2) 0.40595(16) 0.0310(15) Uani 1 1 d . . .
O22 O 0.7151(2) 0.5477(2) 0.46751(16) 0.0294(14) Uani 1 1 d . . .
O23 O 0.6250(2) 0.6513(2) 0.57430(17) 0.0348(16) Uani 1 1 d . . .
O24 O 0.6268(2) 0.7687(2) 0.57514(16) 0.0319(15) Uani 1 1 d . . .
O25 O 0.7167(2) 0.8694(2) 0.46684(17) 0.0331(15) Uani 1 1 d . . .
O26 O 0.5368(2) 0.5334(2) 0.50145(18) 0.0346(16) Uani 1 1 d . . .
O27 O 0.5394(2) 0.6007(3) 0.46164(19) 0.0409(17) Uani 1 1 d . . .
O28 O 0.7194(3) 0.7059(3) 0.31822(19) 0.0458(19) Uani 1 1 d . . .
O29 O 0.6341(3) 0.7101(3) 0.3389(2) 0.0457(19) Uani 1 1 d . . .
O30 O 0.5479(2) 0.8914(2) 0.50452(18) 0.0365(16) Uani 1 1 d . . .
O31 O 0.5339(3) 0.8176(2) 0.46649(17) 0.0371(16) Uani 1 1 d . . .
O32 O 0.5155(3) 0.7930(3) 0.3963(2) 0.054(2) Uani 1 1 d . . .
O33 O 0.6200(3) 0.9678(3) 0.4943(2) 0.058(2) Uani 1 1 d . . .
O1W O 0.6755(4) 0.9138(4) 0.5381(3) 0.094(4) Uani 1 1 d . . .

loop_
_atom_site_aniso_label
_atom_site_aniso_U_11
_atom_site_aniso_U_22
_atom_site_aniso_U_33
_atom_site_aniso_U_23
_atom_site_aniso_U_13
_atom_site_aniso_U_12
Mo1 0.0161(3) 0.0162(3) 0.0274(4) 0.0008(3) -0.0022(3) -0.0007(3)
Mo2 0.0181(3) 0.0179(4) 0.0243(4) -0.0003(3) -0.0018(3) 0.0015(3)
Mo3 0.0223(4) 0.0184(4) 0.0248(4) 0.0017(3) -0.0016(3) 0.0003(3)
Mo4 0.0204(4) 0.0167(4) 0.0265(4) -0.0003(3) -0.0029(3) 0.0012(3)
Mo5 0.0194(4) 0.0209(4) 0.0247(4) -0.0001(3) -0.0028(3) 0.0025(3)
Mo6 0.0182(4) 0.0205(4) 0.0262(4) 0.0010(3) -0.0011(3) -0.0017(3)
Mn3 0.0188(9) 0.0181(9) 0.0250(10) 0.000 -0.0037(7) 0.000
Mn1 0.0228(7) 0.0418(9) 0.0379(9) -0.0018(7) -0.0015(6) -0.0013(6)
Mn2 0.0417(9) 0.0250(8) 0.0476(10) 0.0023(7) 0.0147(8) 0.0042(7)
K0AA 0.0236(11) 0.0567(15) 0.0525(15) -0.0131(12) -0.0074(10) 0.0075(10)
P1 0.0155(10) 0.0168(10) 0.0229(11) 0.0001(9) -0.0027(8) -0.0004(8)
P2 0.0164(10) 0.0256(11) 0.0321(13) 0.0017(10) -0.0019(9) -0.0066(9)
P3 0.0291(12) 0.0238(11) 0.0247(12) 0.0007(10) -0.0005(10) 0.0032(9)
P4 0.0252(11) 0.0224(11) 0.0301(13) 0.0019(10) -0.0044(10) 0.0061(9)
P5 0.0387(18) 0.0387(18) 0.037(3) 0.000 0.000 0.000
Na1 0.064(4) 0.044(4) 0.082(5) 0.000 0.000 -0.019(3)
O1 0.020(3) 0.014(3) 0.035(4) -0.001(2) -0.002(3) 0.001(2)
O2 0.020(3) 0.015(3) 0.028(3) -0.001(2) -0.001(2) 0.001(2)
O3 0.018(3) 0.020(3) 0.029(3) -0.007(3) -0.001(2) 0.000(2)
O4 0.019(3) 0.031(3) 0.041(4) -0.002(3) -0.012(3) 0.006(3)
O5 0.018(3) 0.020(3) 0.022(3) 0.004(2) -0.004(2) -0.004(2)
O6 0.018(3) 0.018(3) 0.029(3) 0.000(3) -0.001(2) 0.001(2)
O7 0.020(3) 0.024(3) 0.020(3) 0.001(2) -0.006(2) 0.004(2)
O8 0.018(3) 0.028(3) 0.026(3) -0.002(3) 0.001(2) -0.002(2)
O9 0.017(3) 0.016(3) 0.031(3) 0.001(2) -0.002(2) -0.002(2)
O10 0.023(3) 0.024(3) 0.032(4) -0.005(3) -0.002(3) -0.001(2)
O11 0.038(4) 0.023(3) 0.029(4) 0.003(3) -0.001(3) -0.002(3)
O12 0.036(4) 0.024(3) 0.027(3) 0.001(3) -0.005(3) 0.006(3)
O13 0.022(3) 0.023(3) 0.026(3) -0.002(3) -0.006(3) -0.002(2)
O14 0.014(3) 0.025(3) 0.045(4) -0.001(3) 0.006(3) -0.003(2)
O15 0.025(3) 0.027(3) 0.029(3) -0.005(3) 0.003(3) -0.006(3)
O16 0.018(3) 0.029(3) 0.031(3) 0.001(3) 0.002(3) 0.002(2)
O17 0.023(3) 0.031(3) 0.031(3) -0.001(3) -0.002(3) 0.010(3)
O18 0.037(4) 0.029(4) 0.041(4) 0.007(3) 0.000(3) 0.010(3)
O19 0.026(3) 0.023(3) 0.024(3) 0.003(3) -0.009(3) -0.001(2)
O019 0.034(4) 0.049(5) 0.053(5) -0.018(4) -0.011(4) 0.000(3)
O20 0.031(4) 0.025(3) 0.043(4) 0.005(3) 0.001(3) -0.007(3)
O21 0.029(3) 0.030(3) 0.034(4) -0.007(3) 0.003(3) 0.009(3)
O22 0.032(3) 0.020(3) 0.036(4) 0.004(3) -0.003(3) 0.007(3)
O23 0.033(4) 0.034(4) 0.037(4) 0.000(3) 0.001(3) -0.004(3)
O24 0.031(4) 0.036(4) 0.028(3) 0.000(3) -0.001(3) 0.002(3)
O25 0.034(4) 0.021(3) 0.045(4) -0.002(3) -0.001(3) -0.001(3)
O26 0.031(3) 0.031(3) 0.043(4) -0.001(3) 0.007(3) -0.014(3)
O27 0.027(4) 0.045(4) 0.050(5) 0.006(4) -0.010(3) 0.005(3)
O28 0.054(5) 0.043(4) 0.040(4) 0.001(4) 0.016(4) 0.006(4)
O29 0.043(4) 0.038(4) 0.056(5) 0.009(4) -0.013(4) 0.001(3)
O30 0.040(4) 0.029(3) 0.040(4) -0.002(3) 0.004(3) 0.011(3)
O31 0.041(4) 0.031(4) 0.040(4) -0.001(3) -0.012(3) 0.006(3)
O32 0.045(5) 0.060(5) 0.059(5) -0.024(4) 0.012(4) -0.014(4)
O33 0.049(5) 0.043(5) 0.081(6) 0.002(4) -0.013(5) -0.001(4)
O1W 0.101(9) 0.067(7) 0.115(10) -0.023(7) -0.017(7) 0.028(6)

loop_
_atom_type_symbol
_atom_type_description
_atom_type_scat_dispersion_real
_atom_type_scat_dispersion_imag
_atom_type_scat_source
K K 0.2009 0.2494 'International Tables Vol C Tables 4.2.6.8 and 6.1.1.4'
Mn Mn 0.3368 0.7283 'International Tables Vol C Tables 4.2.6.8 and 6.1.1.4'
Mo Mo -1.6832 0.6857 'International Tables Vol C Tables 4.2.6.8 and 6.1.1.4'
Na Na 0.0362 0.0249 'International Tables Vol C Tables 4.2.6.8 and 6.1.1.4'
O O 0.0106 0.0060 'International Tables Vol C Tables 4.2.6.8 and 6.1.1.4'
P P 0.1023 0.0942 'International Tables Vol C Tables 4.2.6.8 and 6.1.1.4'

loop_
_geom_angle_atom_site_label_1
_geom_angle_atom_site_label_2
_geom_angle_atom_site_label_3
_geom_angle
_geom_angle_site_symmetry_1
_geom_angle_site_symmetry_3
O1 Mo1 Mo2 87.99(15) . .
O5 Mo1 Mo2 48.79(17) . .
O5 Mo1 O1 81.0(2) . .
O5 Mo1 O9 86.4(2) . .
O5 Mo1 O14 162.4(2) . .
O9 Mo1 Mo2 133.82(15) . .
O9 Mo1 O1 72.1(2) . .
O13 Mo1 Mo2 48.11(17) . .
O13 Mo1 O1 82.6(2) . .
O13 Mo1 O5 95.3(2) . .
O13 Mo1 O9 154.1(2) . .
O13 Mo1 O14 89.2(3) . .
O14 Mo1 Mo2 137.25(19) . .
O14 Mo1 O1 82.8(2) . .
O14 Mo1 O9 82.2(2) . .
O22 Mo1 Mo2 100.2(2) . .
O22 Mo1 O1 170.9(3) . .
O22 Mo1 O5 101.3(3) . .
O22 Mo1 O9 99.2(3) . .
O22 Mo1 O13 105.8(3) . .
O22 Mo1 O14 93.7(3) . .
O2 Mo2 Mo1 89.63(15) . .
O5 Mo2 Mo1 48.65(16) . .
O5 Mo2 O2 81.8(2) . .
O5 Mo2 O8 85.7(2) . .
O5 Mo2 O12 160.9(2) . .
O8 Mo2 Mo1 133.53(17) . .
O8 Mo2 O2 73.3(2) . .
O12 Mo2 Mo1 135.16(18) . .
O12 Mo2 O2 79.6(2) . .
O12 Mo2 O8 84.8(2) . .
O13 Mo2 Mo1 47.79(17) . .
O13 Mo2 O2 84.0(2) . .
O13 Mo2 O5 94.8(2) . .
O13 Mo2 O8 157.0(2) . .
O13 Mo2 O12 87.6(3) . .
O21 Mo2 Mo1 99.8(2) . .
O21 Mo2 O2 170.0(3) . .
O21 Mo2 O5 101.7(3) . .
O21 Mo2 O8 97.5(3) . .
O21 Mo2 O12 95.9(3) . .
O21 Mo2 O13 104.9(3) . .
Mo4 Mo3 K0AA 59.35(4) . .
O2 Mo3 Mo4 88.36(15) . .
O2 Mo3 K0AA 70.02(14) . .
O7 Mo3 Mo4 48.97(16) . .
O7 Mo3 K0AA 102.42(17) . .
O7 Mo3 O2 81.6(2) . .
O7 Mo3 O8 85.8(2) . .
O7 Mo3 O11 161.5(2) . .
O8 Mo3 Mo4 133.74(17) . .
O8 Mo3 K0AA 140.93(16) . .
O8 Mo3 O2 73.7(2) . .
O11 Mo3 Mo4 135.24(18) . .
O11 Mo3 K0AA 76.18(19) . .
O11 Mo3 O2 80.6(2) . .
O11 Mo3 O8 84.3(2) . .
O19 Mo3 Mo4 47.70(17) . .
O19 Mo3 K0AA 16.15(18) . .
O19 Mo3 O2 82.7(2) . .
O19 Mo3 O7 95.1(2) . .
O19 Mo3 O8 156.0(2) . .
O19 Mo3 O11 87.7(3) . .
O20 Mo3 Mo4 99.7(2) . .
O20 Mo3 K0AA 117.1(2) . .
O20 Mo3 O2 171.3(3) . .
O20 Mo3 O7 101.0(3) . .
O20 Mo3 O8 98.1(3) . .
O20 Mo3 O11 95.9(3) . .
O20 Mo3 O19 105.3(3) . .
Mo3 Mo4 K0AA 80.48(5) . .
O3 Mo4 Mo3 88.56(15) . .
O3 Mo4 K0AA 68.95(16) . .
O7 Mo4 Mo3 48.54(17) . .
O7 Mo4 K0AA 121.10(17) . .
O7 Mo4 O3 80.8(2) . .
O7 Mo4 O10 87.7(2) . .
O7 Mo4 O18 160.3(3) . .
O10 Mo4 Mo3 135.25(17) . .
O10 Mo4 K0AA 126.28(17) . .
O10 Mo4 O3 73.2(2) . .
O18 Mo4 Mo3 131.9(2) . .
O18 Mo4 K0AA 51.7(2) . .
O18 Mo4 O3 79.6(2) . .
O18 Mo4 O10 85.4(3) . .
O19 Mo4 Mo3 47.95(18) . .
O19 Mo4 K0AA 34.77(19) . .
O19 Mo4 O3 83.8(2) . .
O19 Mo4 O7 94.9(2) . .
O19 Mo4 O10 156.1(2) . .
O19 Mo4 O18 84.3(3) . .
O25 Mo4 Mo3 100.0(2) . .
O25 Mo4 K0AA 116.7(2) . .
O25 Mo4 O3 170.3(3) . .
O25 Mo4 O7 101.4(3) . .
O25 Mo4 O10 97.3(3) . .
O25 Mo4 O18 97.7(3) . .
O25 Mo4 O19 105.4(3) . .
O3 Mo5 Mo6 87.95(15) . .
O6 Mo5 Mo6 48.82(16) . .
O6 Mo5 O3 80.4(2) . .
O6 Mo5 O10 86.1(2) . .
O6 Mo5 O17 160.2(2) . .
O10 Mo5 Mo6 133.69(16) . .
O10 Mo5 O3 72.4(2) . .
O16 Mo5 Mo6 48.25(17) . .
O16 Mo5 O3 83.5(2) . .
O16 Mo5 O6 95.5(2) . .
O16 Mo5 O10 155.2(2) . .
O16 Mo5 O17 86.0(3) . .
O17 Mo5 Mo6 133.90(18) . .
O17 Mo5 O3 80.2(2) . .
O17 Mo5 O10 84.5(2) . .
O24 Mo5 Mo6 101.4(2) . .
O24 Mo5 O3 169.4(3) . .
O24 Mo5 O6 101.9(3) . .
O24 Mo5 O10 97.4(3) . .
O24 Mo5 O16 106.4(3) . .
O24 Mo5 O17 96.5(3) . .
O1 Mo6 Mo5 89.99(14) . .
O6 Mo6 Mo5 49.10(16) . .
O6 Mo6 O1 82.4(2) . .
O6 Mo6 O9 85.0(2) . .
O6 Mo6 O15 160.7(2) . .
O9 Mo6 Mo5 133.11(15) . .
O9 Mo6 O1 72.6(2) . .
O15 Mo6 Mo5 134.42(18) . .
O15 Mo6 O1 78.8(2) . .
O15 Mo6 O9 85.5(2) . .
O16 Mo6 Mo5 48.34(18) . .
O16 Mo6 O1 84.2(2) . .
O16 Mo6 O6 95.9(2) . .
O16 Mo6 O9 156.5(2) . .
O16 Mo6 O15 86.4(3) . .
O23 Mo6 Mo5 100.6(2) . .
O23 Mo6 O1 168.8(3) . .
O23 Mo6 O6 101.8(3) . .
O23 Mo6 O9 97.3(3) . .
O23 Mo6 O15 96.0(3) . .
O23 Mo6 O16 105.5(3) . .
O5 Mn3 O5 83.6(3) 5_656 .
O5 Mn3 O6 96.4(2) . .
O5 Mn3 O6 96.4(2) 5_656 5_656
O5 Mn3 O6 84.5(2) . 5_656
O5 Mn3 O6 84.5(2) 5_656 .
O6 Mn3 O6 178.8(3) . 5_656
O7 Mn3 O5 96.4(2) . .
O7 Mn3 O5 96.4(2) 5_656 5_656
O7 Mn3 O5 178.8(2) 5_656 .
O7 Mn3 O5 178.8(2) . 5_656
O7 Mn3 O6 96.6(2) . .
O7 Mn3 O6 96.6(2) 5_656 5_656
O7 Mn3 O6 82.4(2) 5_656 .
O7 Mn3 O6 82.4(2) . 5_656
O7 Mn3 O7 83.7(3) 5_656 .
K0AA Mn1 K0AA 92.88(6) 10_564 19_576
K0AA Mn1 Na1 83.37(8) 10_564 .
Na1 Mn1 K0AA 133.12(10) . 19_576
O4 Mn1 K0AA 124.53(18) . 10_564
O4 Mn1 K0AA 81.03(19) . 19_576
O4 Mn1 Na1 64.01(19) . .
O4 Mn1 O019 84.0(3) . .
O4 Mn1 O29 162.3(3) . 19_576
O4 Mn1 O31 103.6(3) . 10_564
O4 Mn1 O32 89.9(3) . 10_564
O019 Mn1 K0AA 117.9(2) . 10_564
O019 Mn1 K0AA 32.4(2) . 19_576
O019 Mn1 Na1 148.01(19) . .
O27 Mn1 K0AA 121.6(2) . 10_564
O27 Mn1 K0AA 120.3(2) . 19_576
O27 Mn1 Na1 100.5(2) . .
O27 Mn1 O4 108.2(3) . .
O27 Mn1 O019 88.6(3) . .
O27 Mn1 O29 88.2(3) . 19_576
O27 Mn1 O31 91.8(3) . 10_564
O27 Mn1 O32 161.9(3) . 10_564
O29 Mn1 K0AA 45.1(2) 19_576 10_564
O29 Mn1 K0AA 85.1(2) 19_576 19_576
O29 Mn1 Na1 120.5(2) 19_576 .
O29 Mn1 O019 90.2(3) 19_576 .
O31 Mn1 K0AA 144.8(2) 10_564 19_576
O31 Mn1 K0AA 55.4(2) 10_564 10_564
O31 Mn1 Na1 39.8(2) 10_564 .
O31 Mn1 O019 171.8(3) 10_564 .
O31 Mn1 O29 81.7(3) 10_564 19_576
O31 Mn1 O32 84.8(3) 10_564 10_564
O32 Mn1 K0AA 43.2(2) 10_564 10_564
O32 Mn1 K0AA 60.2(2) 10_564 19_576
O32 Mn1 Na1 88.2(3) 10_564 .
O32 Mn1 O019 92.3(3) 10_564 .
O32 Mn1 O29 73.7(3) 10_564 19_576
O26 Mn2 O26 77.5(3) 26_556 10_564
O26 Mn2 O33 145.9(3) 10_564 .
O26 Mn2 O33 81.8(3) 26_556 .
O28 Mn2 O26 99.2(3) 28_656 26_556
O28 Mn2 O26 113.1(3) 28_656 10_564
O28 Mn2 O30 122.7(3) 28_656 .
O28 Mn2 O33 96.7(3) 28_656 .
O30 Mn2 O26 93.2(3) . 10_564
O30 Mn2 O26 136.9(3) . 26_556
O30 Mn2 O33 83.6(3) . .
Mn1 K0AA Mo4 125.07(9) 10_564 .
Mn1 K0AA P4 65.68(7) 10_564 .
Mn1 K0AA P5 64.94(5) 10_564 .
Mn1 K0AA O3 106.97(13) 10_564 .
Mn1 K0AA O4 92.71(14) 10_564 .
P4 K0AA Mo4 59.39(6) . .
P4 K0AA P5 118.10(9) . .
P4 K0AA O3 55.18(11) . .
P5 K0AA Mo4 145.62(9) . .
P5 K0AA O3 109.38(12) . .
O3 K0AA Mo4 38.17(10) . .
O4 K0AA Mo4 81.17(12) . .
O4 K0AA P4 82.78(15) . .
O4 K0AA P5 64.91(12) . .
O4 K0AA O3 44.83(15) . .
O18 K0AA Mo4 35.71(14) . .
O18 K0AA Mn1 91.28(16) . 10_564
O18 K0AA P4 28.42(15) . .
O18 K0AA P5 145.54(18) . .
O18 K0AA O3 51.83(17) . .
O18 K0AA O4 93.5(2) . .
O19 K0AA Mo4 30.38(16) . .
O19 K0AA Mn1 155.4(2) . 10_564
O19 K0AA P4 89.76(18) . .
O19 K0AA P5 133.70(18) . .
O19 K0AA O3 55.33(19) . .
O19 K0AA O4 84.9(2) . .
O19 K0AA O18 64.5(2) . .
O19 K0AA O019 74.1(2) . 28_656
O19 K0AA O31 112.9(2) . .
O019 K0AA Mo4 103.45(19) 28_656 .
O019 K0AA Mn1 128.8(2) 28_656 10_564
O019 K0AA P4 156.8(2) 28_656 .
O019 K0AA P5 85.01(19) 28_656 .
O019 K0AA O3 122.3(2) 28_656 .
O019 K0AA O4 111.6(2) 28_656 .
O019 K0AA O18 129.1(2) 28_656 .
O019 K0AA O31 172.8(3) 28_656 .
O29 K0AA Mo4 115.9(2) 28_656 .
O29 K0AA Mn1 47.3(2) 28_656 10_564
O29 K0AA P4 77.1(2) 28_656 .
O29 K0AA P5 94.8(2) 28_656 .
O29 K0AA O3 132.1(3) 28_656 .
O29 K0AA O4 139.8(2) 28_656 .
O29 K0AA O18 85.0(3) 28_656 .
O29 K0AA O19 128.8(3) 28_656 .
O29 K0AA O019 99.9(3) 28_656 28_656
O29 K0AA O31 74.8(3) 28_656 .
O31 K0AA Mo4 83.32(16) . .
O31 K0AA Mn1 44.06(16) . 10_564
O31 K0AA P4 27.59(16) . .
O31 K0AA P5 90.67(17) . .
O31 K0AA O3 64.60(18) . .
O31 K0AA O4 71.4(2) . .
O31 K0AA O18 55.9(2) . .
O32 K0AA Mo4 153.1(3) . .
O32 K0AA Mn1 45.9(2) . 10_564
O32 K0AA P4 105.0(2) . .
O32 K0AA P5 19.5(2) . .
O32 K0AA O3 115.2(3) . .
O32 K0AA O4 74.8(3) . .
O32 K0AA O18 133.4(3) . .
O32 K0AA O19 152.8(3) . .
O32 K0AA O019 96.6(3) . 28_656
O32 K0AA O29 77.4(3) . 28_656
O32 K0AA O31 77.7(3) . .
O1 P1 K0AA 165.1(2) . .
O2 P1 K0AA 87.1(2) . .
O2 P1 O1 107.5(3) . .
O2 P1 O3 106.9(3) . .
O3 P1 K0AA 69.4(2) . .
O3 P1 O1 107.7(3) . .
O4 P1 K0AA 57.5(3) . .
O4 P1 O1 112.3(4) . .
O4 P1 O2 113.1(4) . .
O4 P1 O3 109.1(3) . .
O15 P2 O14 109.1(4) . .
O15 P2 O26 109.2(4) . .
O26 P2 O14 108.6(4) . .
O27 P2 O14 108.9(4) . .
O27 P2 O15 114.2(4) . .
O27 P2 O26 106.8(4) . .
O11 P3 K0AA 122.6(3) . 19_576
O12 P3 K0AA 87.5(3) . 19_576
O12 P3 O11 110.5(4) . .
O28 P3 K0AA 115.5(3) . 19_576
O28 P3 O11 109.4(4) . .
O28 P3 O12 108.4(4) . .
O29 P3 K0AA 22.3(3) . 19_576
O29 P3 O11 108.6(4) . .
O29 P3 O12 109.3(4) . .
O29 P3 O28 110.5(5) . .
Na1 P4 K0AA 87.35(16) . .
O17 P4 K0AA 127.5(3) . .
O17 P4 Na1 63.9(3) . .
O17 P4 O18 110.4(4) . .
O18 P4 K0AA 57.5(3) . .
O18 P4 Na1 132.1(3) . .
O30 P4 K0AA 125.0(3) . .
O30 P4 Na1 117.6(3) . .
O30 P4 O17 107.3(4) . .
O30 P4 O18 109.5(4) . .
O30 P4 O31 113.9(4) . .
O31 P4 K0AA 50.2(3) . .
O31 P4 Na1 45.4(3) . .
O31 P4 O17 108.2(4) . .
O31 P4 O18 107.5(4) . .
K0AA P5 K0AA 126.27(9) 10_564 .
K0AA P5 K0AA 101.78(4) 28_656 .
K0AA P5 K0AA 101.78(4) 10_564 28_656
K0AA P5 K0AA 101.78(4) 10_564 19_576
K0AA P5 K0AA 101.78(4) 19_576 .
K0AA P5 K0AA 126.27(9) 19_576 28_656
O32 P5 K0AA 27.3(3) 10_564 10_564
O32 P5 K0AA 112.5(3) 19_576 28_656
O32 P5 K0AA 112.5(3) 28_656 19_576
O32 P5 K0AA 129.1(3) 28_656 .
O32 P5 K0AA 129.1(3) 19_576 10_564
O32 P5 K0AA 27.3(3) 19_576 19_576
O32 P5 K0AA 82.8(4) 19_576 .
O32 P5 K0AA 82.8(4) . 28_656
O32 P5 K0AA 82.8(4) 28_656 10_564
O32 P5 K0AA 112.5(3) . 10_564
O32 P5 K0AA 129.1(3) . 19_576
O32 P5 K0AA 27.3(3) . .
O32 P5 K0AA 82.8(4) 10_564 19_576
O32 P5 K0AA 129.1(3) 10_564 28_656
O32 P5 K0AA 112.5(3) 10_564 .
O32 P5 K0AA 27.3(3) 28_656 28_656
O32 P5 O32 108.3(3) 28_656 10_564
O32 P5 O32 111.9(7) . 10_564
O32 P5 O32 108.3(3) . 19_576
O32 P5 O32 108.3(3) . 28_656
O32 P5 O32 108.3(3) 10_564 19_576
O32 P5 O32 111.9(7) 28_656 19_576
Mn1 Na1 Mn1 90.76(19) 10_564 .
Mn1 Na1 K0AA 43.10(8) . 10_564
Mn1 Na1 K0AA 71.55(13) 10_564 10_564
Mn1 Na1 K0AA 71.55(13) . .
Mn1 Na1 K0AA 43.10(8) 10_564 .
K0AA Na1 K0AA 83.67(15) 10_564 .
P4 Na1 Mn1 115.01(18) . .
P4 Na1 Mn1 115.02(18) 10_564 10_564
P4 Na1 Mn1 60.13(8) 10_564 .
P4 Na1 Mn1 60.12(8) . 10_564
P4 Na1 K0AA 46.80(9) 10_564 10_564
P4 Na1 K0AA 127.2(2) . 10_564
P4 Na1 K0AA 127.2(2) 10_564 .
P4 Na1 K0AA 46.79(9) . .
P4 Na1 P4 173.9(3) . 10_564
O16 Na1 Mn1 85.06(15) . .
O16 Na1 Mn1 85.06(15) 10_564 10_564
O16 Na1 Mn1 138.27(17) 10_564 .
O16 Na1 Mn1 138.27(17) . 10_564
O16 Na1 K0AA 125.25(17) . 10_564
O16 Na1 K0AA 97.07(16) 10_564 10_564
O16 Na1 K0AA 125.26(17) 10_564 .
O16 Na1 K0AA 97.07(16) . .
O16 Na1 P4 98.62(16) . 10_564
O16 Na1 P4 84.29(15) 10_564 10_564
O16 Na1 P4 84.29(15) . .
O16 Na1 P4 98.62(16) 10_564 .
O16 Na1 O16 123.9(4) . 10_564
O16 Na1 O17 59.67(19) . .
O16 Na1 O17 99.6(2) 10_564 .
O16 Na1 O17 59.67(19) 10_564 10_564
O16 Na1 O17 99.6(2) . 10_564
O17 Na1 Mn1 121.86(16) 10_564 10_564
O17 Na1 Mn1 88.74(14) . 10_564
O17 Na1 Mn1 88.75(14) 10_564 .
O17 Na1 Mn1 121.86(16) . .
O17 Na1 K0AA 69.29(15) 10_564 10_564
O17 Na1 K0AA 152.9(3) . 10_564
O17 Na1 K0AA 152.9(3) 10_564 .
O17 Na1 K0AA 69.28(15) . .
O17 Na1 P4 156.2(3) . 10_564
O17 Na1 P4 156.2(3) 10_564 .
O17 Na1 P4 28.78(13) 10_564 10_564
O17 Na1 P4 28.78(13) . .
O17 Na1 O17 137.8(4) 10_564 .
O31 Na1 Mn1 97.8(3) . .
O31 Na1 Mn1 35.37(18) 10_564 .
O31 Na1 Mn1 35.37(18) . 10_564
O31 Na1 Mn1 97.8(3) 10_564 10_564
O31 Na1 K0AA 26.6(2) . .
O31 Na1 K0AA 100.0(3) 10_564 .
O31 Na1 K0AA 26.6(2) 10_564 10_564
O31 Na1 K0AA 100.0(3) . 10_564
O31 Na1 P4 146.7(3) 10_564 .
O31 Na1 P4 27.37(17) 10_564 10_564
O31 Na1 P4 146.7(3) . 10_564
O31 Na1 P4 27.37(17) . .
O31 Na1 O16 102.2(2) 10_564 .
O31 Na1 O16 102.2(2) . 10_564
O31 Na1 O16 104.1(2) 10_564 10_564
O31 Na1 O16 104.1(2) . .
O31 Na1 O17 155.8(2) . 10_564
O31 Na1 O17 155.8(2) 10_564 .
O31 Na1 O17 55.7(2) 10_564 10_564
O31 Na1 O17 55.7(2) . .
O31 Na1 O31 122.1(5) 10_564 .
Mo6 O1 Mo1 101.1(2) . .
P1 O1 Mo1 127.2(3) . .
P1 O1 Mo6 125.3(3) . .
Mo2 O2 Mo3 99.4(2) . .
P1 O2 Mo2 126.2(3) . .
P1 O2 Mo3 126.7(3) . .
Mo4 O3 Mo5 101.6(2) . .
Mo4 O3 K0AA 72.88(16) . .
Mo5 O3 K0AA 135.0(2) . .
P1 O3 Mo4 127.6(3) . .
P1 O3 Mo5 126.1(3) . .
P1 O3 K0AA 85.3(2) . .
Mn1 O4 K0AA 130.9(3) . .
P1 O4 Mn1 130.7(4) . .
P1 O4 K0AA 98.3(3) . .
Mo1 O5 Mo2 82.6(2) . .
Mo1 O5 Mn3 134.0(3) . .
Mo2 O5 Mn3 134.0(3) . .
Mo5 O6 Mn3 133.3(3) . .
Mo6 O6 Mo5 82.1(2) . .
Mo6 O6 Mn3 132.9(3) . .
Mo3 O7 Mo4 82.5(2) . .
Mo3 O7 Mn3 134.3(3) . .
Mo4 O7 Mn3 133.5(3) . .
Mo3 O8 Mo2 112.9(3) . .
Mo1 O9 Mo6 113.1(3) . .
Mo4 O10 Mo5 111.8(3) . .
P3 O11 Mo3 137.8(4) . .
P3 O12 Mo2 138.4(4) . .
Mo1 O13 Mo2 84.1(2) . .
P2 O14 Mo1 130.5(4) . .
P2 O15 Mo6 135.0(4) . .
Mo5 O16 Na1 112.3(3) . .
Mo6 O16 Mo5 83.4(2) . .
Mo6 O16 Na1 155.7(3) . .
Mo5 O17 Na1 100.0(2) . .
P4 O17 Mo5 135.9(4) . .
P4 O17 Na1 87.3(3) . .
Mo4 O18 K0AA 92.6(3) . .
P4 O18 Mo4 137.0(4) . .
P4 O18 K0AA 94.1(3) . .
Mo3 O19 K0AA 149.5(3) . .
Mo4 O19 Mo3 84.3(2) . .
Mo4 O19 K0AA 114.8(3) . .
Mn1 O019 K0AA 117.0(3) . 19_576
Mn2 O26 Mn2 102.5(3) 26_546 10_564
P2 O26 Mn2 108.9(4) . 10_564
P2 O26 Mn2 146.2(4) . 26_546
P2 O27 Mn1 151.8(5) . .
P3 O28 Mn2 135.3(5) . 19_576
K0AA O29 Mn1 87.6(3) 19_576 28_656
P3 O29 Mn1 130.1(4) . 28_656
P3 O29 K0AA 142.4(5) . 19_576
P4 O30 Mn2 131.8(4) . .
Mn1 O31 K0AA 80.6(2) 10_564 .
Mn1 O31 Na1 104.9(3) 10_564 .
P4 O31 Mn1 135.1(4) . 10_564
P4 O31 K0AA 102.2(4) . .
P4 O31 Na1 107.2(4) . .
Na1 O31 K0AA 128.7(3) . .
K0AA O32 Mn1 90.9(3) . 10_564
P5 O32 Mn1 134.2(5) . 10_564
P5 O32 K0AA 133.2(5) . .

loop_
_geom_bond_atom_site_label_1
_geom_bond_atom_site_label_2
_geom_bond_distance
_geom_bond_site_symmetry_2
Mo1 Mo2 2.5945(11) .
Mo1 O1 2.293(5) .
Mo1 O5 1.964(5) .
Mo1 O9 2.090(6) .
Mo1 O13 1.932(6) .
Mo1 O14 2.070(6) .
Mo1 O22 1.675(6) .
Mo2 O2 2.283(5) .
Mo2 O5 1.968(6) .
Mo2 O8 2.101(6) .
Mo2 O12 2.053(6) .
Mo2 O13 1.942(6) .
Mo2 O21 1.670(6) .
Mo3 Mo4 2.6075(11) .
Mo3 K0AA 3.986(2) .
Mo3 O2 2.283(6) .
Mo3 O7 1.971(6) .
Mo3 O8 2.079(6) .
Mo3 O11 2.049(6) .
Mo3 O19 1.946(6) .
Mo3 O20 1.678(6) .
Mo4 K0AA 3.477(2) .
Mo4 O3 2.249(6) .
Mo4 O7 1.984(6) .
Mo4 O10 2.107(6) .
Mo4 O18 2.032(7) .
Mo4 O19 1.938(6) .
Mo4 O25 1.674(6) .
Mo5 Mo6 2.5879(10) .
Mo5 O3 2.274(6) .
Mo5 O6 1.975(6) .
Mo5 O10 2.126(6) .
Mo5 O16 1.946(6) .
Mo5 O17 2.057(6) .
Mo5 O24 1.679(6) .
Mo6 O1 2.249(6) .
Mo6 O6 1.966(6) .
Mo6 O9 2.113(6) .
Mo6 O15 2.062(6) .
Mo6 O16 1.944(6) .
Mo6 O23 1.673(7) .
Mn3 O5 2.182(6) .
Mn3 O5 2.182(6) 5_656
Mn3 O6 2.260(6) .
Mn3 O6 2.260(6) 5_656
Mn3 O7 2.165(6) .
Mn3 O7 2.165(6) 5_656
Mn1 K0AA 3.047(3) 10_564
Mn1 K0AA 3.989(3) 19_576
Mn1 Na1 3.587(6) .
Mn1 O4 2.107(6) .
Mn1 O019 2.280(8) .
Mn1 O27 2.061(7) .
Mn1 O29 2.242(7) 19_576
Mn1 O31 2.148(7) 10_564
Mn1 O32 2.189(8) 10_564
Mn2 O26 2.151(7) 26_556
Mn2 O26 2.215(7) 10_564
Mn2 O28 2.047(8) 28_656
Mn2 O30 2.065(7) .
Mn2 O33 2.299(8) .
K0AA Mn1 3.047(3) 10_564
K0AA P4 3.232(4) .
K0AA P5 3.312(2) .
K0AA O3 3.396(6) .
K0AA O4 3.080(7) .
K0AA O18 2.732(8) .
K0AA O19 2.185(6) .
K0AA O019 2.400(9) 28_656
K0AA O29 2.162(8) 28_656
K0AA O31 2.541(8) .
K0AA O32 2.086(8) .
P1 O1 1.553(6) .
P1 O2 1.545(6) .
P1 O3 1.551(6) .
P1 O4 1.501(6) .
P2 O14 1.555(6) .
P2 O15 1.527(6) .
P2 O26 1.529(6) .
P2 O27 1.507(7) .
P3 K0AA 3.480(4) 19_576
P3 O11 1.550(7) .
P3 O12 1.531(6) .
P3 O28 1.520(8) .
P3 O29 1.508(8) .
P4 Na1 3.182(2) .
P4 O17 1.534(7) .
P4 O18 1.543(7) .
P4 O30 1.524(7) .
P4 O31 1.532(7) .
P5 K0AA 3.312(2) 19_576
P5 K0AA 3.312(2) 10_564
P5 K0AA 3.312(2) 28_656
P5 O32 1.515(8) 19_576
P5 O32 1.515(8) 28_656
P5 O32 1.515(8) 10_564
P5 O32 1.515(8) .
Na1 Mn1 3.587(6) 10_564
Na1 K0AA 4.430(7) 10_564
Na1 P4 3.182(2) 10_564
Na1 O16 2.611(7) 10_564
Na1 O16 2.611(7) .
Na1 O17 2.861(7) 10_564
Na1 O17 2.861(7) .
Na1 O31 2.373(8) 10_564
Na1 O31 2.373(8) .
O019 K0AA 2.400(9) 19_576
O26 Mn2 2.151(7) 26_546
O26 Mn2 2.215(7) 10_564
O28 Mn2 2.047(8) 19_576
O29 Mn1 2.242(7) 28_656
O29 K0AA 2.162(8) 19_576
O31 Mn1 2.148(7) 10_564
O32 Mn1 2.189(8) 10_564
